data_1507426
loop_
_publ_author_name
'Anthony, John E.'
'Eaton, David L.'
'Parkin, Sean R.'

_publ_section_title
;
 A Road Map to Stable, Soluble, Easily Crystallized Pentacene Derivatives
;
_journal_issue 1
_journal_name_full 'Organic Letters'
_journal_page_first 15
_journal_paper_doi 10.1021/ol0167356
_journal_volume 4
_journal_year 2002
_chemical_formula_sum 'C38 H42 Si2'
_chemical_formula_weight 554.90
_chemical_name_systematic
; 
 ? 
;
_space_group_IT_number 2
_symmetry_cell_setting triclinic
_symmetry_space_group_name_Hall '-P 1'
_symmetry_space_group_name_H-M 'P -1'
_atom_sites_solution_hydrogens geom
_atom_sites_solution_primary direct
_atom_sites_solution_secondary difmap
_audit_creation_method SHELXL-97
_cell_angle_alpha 70.00(3)
_cell_angle_beta 85.08(3)
_cell_angle_gamma 74.12(3)
_cell_formula_units_Z 2
_cell_length_a 7.8190(16)
_cell_length_b 13.569(3)
_cell_length_c 16.508(3)
_cell_measurement_reflns_used 21848
_cell_measurement_temperature 173(1)
_cell_measurement_theta_max 27.48
_cell_measurement_theta_min 1.00
_cell_volume 1582.9(7)
_computing_cell_refinement 'SCALEPACK (Otwinowski & Minor, 1997)'
_computing_data_collection 'COLLECT (Nonius, 1998)'
_computing_data_reduction 'DENZO-SMN (Otwinowski & Minor, 1997)'
_computing_molecular_graphics 'XP in Siemens SHELXTL (Sheldrick, 1994)'
_computing_publication_material 'SHELX97-2 (Sheldrick, 1997) and local procedures'
_computing_structure_refinement 'SHELXL-97 (Sheldrick, 1997)'
_computing_structure_solution 'SHELXS-97 (Sheldrick, 1990)'
_diffrn_ambient_temperature 173(1)
_diffrn_detector_area_resol_mean 18
_diffrn_measured_fraction_theta_full .998
_diffrn_measured_fraction_theta_max .998
_diffrn_measurement_device_type 'Nonius KappaCCD diffractometer'
_diffrn_measurement_method '\w scans at fixed \c = 55\%'
_diffrn_radiation_monochromator graphite
_diffrn_radiation_source 'fine-focus sealed tube'
_diffrn_radiation_type MoK\a
_diffrn_radiation_wavelength 0.71073
_diffrn_reflns_av_R_equivalents 0.0777
_diffrn_reflns_av_sigmaI/netI 0.1240
_diffrn_reflns_limit_h_max 10
_diffrn_reflns_limit_h_min -10
_diffrn_reflns_limit_k_max 17
_diffrn_reflns_limit_k_min -17
_diffrn_reflns_limit_l_max 21
_diffrn_reflns_limit_l_min -21
_diffrn_reflns_number 14460
_diffrn_reflns_theta_full 27.50
_diffrn_reflns_theta_max 27.50
_diffrn_reflns_theta_min 2.43
_diffrn_standards_decay_% <1
_exptl_absorpt_coefficient_mu 0.137
_exptl_absorpt_correction_type none
_exptl_crystal_colour 'deep blue'
_exptl_crystal_density_diffrn 1.164
_exptl_crystal_density_method 'not measured'
_exptl_crystal_description 'cut needle'
_exptl_crystal_F_000 596
_exptl_crystal_size_max 0.38
_exptl_crystal_size_mid 0.22
_exptl_crystal_size_min 0.08
_refine_diff_density_max .455
_refine_diff_density_min -.410
_refine_diff_density_rms .066
_refine_ls_extinction_method none
_refine_ls_goodness_of_fit_ref 1.058
_refine_ls_hydrogen_treatment mixed
_refine_ls_matrix_type full
_refine_ls_number_parameters 367
_refine_ls_number_reflns 7265
_refine_ls_number_restraints 570
_refine_ls_restrained_S_all 1.018
_refine_ls_R_factor_all 0.1135
_refine_ls_R_factor_gt 0.0664
_refine_ls_shift/su_max 0.001
_refine_ls_shift/su_mean 0.000
_refine_ls_structure_factor_coef Fsqd
_refine_ls_weighting_details 'calc w=1/[\s^2^(Fo^2^)+(0.0611P)^2^+0.2023P] where P=(Fo^2^+2Fc^2^)/3'
_refine_ls_weighting_scheme calc
_refine_ls_wR_factor_gt 0.1390
_refine_ls_wR_factor_ref 0.1548
_reflns_number_gt 4883
_reflns_number_total 7265
_reflns_threshold_expression >2sigma(I)
_cod_data_source_file ol0167356_s2.cif
_cod_data_source_block k01094
_cod_original_cell_volume 1582.9(6)
_cod_database_code 1507426

loop_
_symmetry_equiv_pos_as_xyz
'x, y, z'
'-x, -y, -z'

loop_
_atom_site_label
_atom_site_type_symbol
_atom_site_fract_x
_atom_site_fract_y
_atom_site_fract_z
_atom_site_U_iso_or_equiv
_atom_site_adp_type
_atom_site_occupancy
_atom_site_symmetry_multiplicity
_atom_site_calc_flag
_atom_site_refinement_flags
Si1 Si 0.46979(8) 0.19897(5) 0.11642(4) 0.02313(18) Uani 1 1 d U
Si2 Si -0.12358(8) 0.11453(5) 0.79260(4) 0.02106(17) Uani 1 1 d U
C1 C 0.2290(3) 0.09624(16) 0.37594(13) 0.0198(5) Uani 1 1 d U
C2 C 0.3014(3) -0.00019(16) 0.44435(13) 0.0185(5) Uani 1 1 d U
C3 C 0.4359(3) -0.08628(16) 0.43102(13) 0.0213(5) Uani 1 1 d U
H3 H 0.4800 -0.0789 0.3744 0.026 Uiso 1 1 calc R
C4 C 0.5059(3) -0.18115(16) 0.49750(13) 0.0208(5) Uani 1 1 d U
C5 C 0.6422(3) -0.26911(17) 0.48454(15) 0.0259(5) Uani 1 1 d U
H5 H 0.6868 -0.2632 0.4282 0.031 Uiso 1 1 calc R
C6 C 0.7091(3) -0.36074(17) 0.55114(15) 0.0292(5) Uani 1 1 d U
H6 H 0.7993 -0.4182 0.5409 0.035 Uiso 1 1 calc R
C7 C 0.6452(3) -0.37142(18) 0.63621(15) 0.0286(5) Uani 1 1 d U
H7 H 0.6936 -0.4358 0.6825 0.034 Uiso 1 1 calc R
C8 C 0.5161(3) -0.29061(17) 0.65172(14) 0.0250(5) Uani 1 1 d U
H8 H 0.4743 -0.2995 0.7089 0.030 Uiso 1 1 calc R
C9 C 0.4411(3) -0.19192(16) 0.58371(13) 0.0202(5) Uani 1 1 d U
C10 C 0.3107(3) -0.10752(16) 0.59803(13) 0.0194(5) Uani 1 1 d U
H10 H 0.2695 -0.1148 0.6551 0.023 Uiso 1 1 calc R
C11 C 0.2371(3) -0.01120(16) 0.53073(13) 0.0185(5) Uani 1 1 d U
C12 C 0.1060(3) 0.07655(16) 0.54605(13) 0.0184(5) Uani 1 1 d U
C13 C 0.0298(3) 0.17194(16) 0.47703(13) 0.0183(5) Uani 1 1 d U
C14 C -0.0989(3) 0.26018(16) 0.49001(13) 0.0210(5) Uani 1 1 d U
H14 H -0.1379 0.2553 0.5470 0.025 Uiso 1 1 calc R
C15 C -0.1713(3) 0.35427(17) 0.42274(13) 0.0209(5) Uani 1 1 d U
C16 C -0.2968(3) 0.44567(17) 0.43600(14) 0.0255(5) Uani 1 1 d U
H16 H -0.3317 0.4435 0.4930 0.031 Uiso 1 1 calc R
C17 C -0.3677(3) 0.53586(17) 0.36858(14) 0.0283(5) Uani 1 1 d U
H17 H -0.4499 0.5962 0.3789 0.034 Uiso 1 1 calc R
C18 C -0.3191(3) 0.54039(17) 0.28232(15) 0.0296(5) Uani 1 1 d U
H18 H -0.3717 0.6030 0.2355 0.036 Uiso 1 1 calc R
C19 C -0.1989(3) 0.45621(17) 0.26683(14) 0.0274(5) Uani 1 1 d U
H19 H -0.1677 0.4607 0.2090 0.033 Uiso 1 1 calc R
C20 C -0.1172(3) 0.36010(16) 0.33595(13) 0.0215(5) Uani 1 1 d U
C21 C 0.0110(3) 0.27433(16) 0.32196(13) 0.0229(5) Uani 1 1 d U
H21 H 0.0469 0.2789 0.2646 0.027 Uiso 1 1 calc R
C22 C 0.0896(3) 0.18058(16) 0.39031(13) 0.0182(5) Uani 1 1 d U
C23 C 0.3047(3) 0.11451(16) 0.29136(13) 0.0206(5) Uani 1 1 d U
C24 C 0.3705(3) 0.13913(16) 0.22046(14) 0.0231(5) Uani 1 1 d U
C25 C 0.6870(3) 0.2179(2) 0.13678(15) 0.0346(6) Uani 1 1 d U
H25A H 0.6668 0.2742 0.1637 0.052 Uiso 1 1 calc R
H25B H 0.7490 0.2400 0.0820 0.052 Uiso 1 1 calc R
H25C H 0.7597 0.1494 0.1753 0.052 Uiso 1 1 calc R
C26 C 0.5055(3) 0.10715(18) 0.05121(14) 0.0324(6) Uani 1 1 d U
H26A H 0.5779 0.0351 0.0843 0.049 Uiso 1 1 calc R
H26B H 0.5670 0.1369 -0.0021 0.049 Uiso 1 1 calc R
H26C H 0.3903 0.1012 0.0371 0.049 Uiso 1 1 calc R
C27 C 0.3087(3) 0.33408(17) 0.06076(14) 0.0271(5) Uani 1 1 d U
C28 C 0.3793(4) 0.3867(2) -0.02873(15) 0.0466(7) Uani 1 1 d U
H28A H 0.3855 0.3408 -0.0642 0.070 Uiso 1 1 calc R
H28B H 0.4983 0.3943 -0.0229 0.070 Uiso 1 1 calc R
H28C H 0.2992 0.4585 -0.0563 0.070 Uiso 1 1 calc R
C29 C 0.1262(3) 0.31800(19) 0.05059(16) 0.0379(6) Uani 1 1 d U
H29A H 0.0800 0.2846 0.1076 0.057 Uiso 1 1 calc R
H29B H 0.1379 0.2705 0.0160 0.057 Uiso 1 1 calc R
H29C H 0.0441 0.3886 0.0217 0.057 Uiso 1 1 calc R
C30 C 0.2878(3) 0.41082(18) 0.11339(15) 0.0352(6) Uani 1 1 d U
H30A H 0.2007 0.4795 0.0849 0.053 Uiso 1 1 calc R
H30B H 0.4027 0.4250 0.1173 0.053 Uiso 1 1 calc R
H30C H 0.2467 0.3769 0.1715 0.053 Uiso 1 1 calc R
C31 C 0.0478(3) 0.07248(16) 0.63169(13) 0.0207(5) Uani 1 1 d U
C32 C -0.0101(3) 0.07884(16) 0.70090(13) 0.0223(5) Uani 1 1 d U
C33 C -0.3667(3) 0.15377(18) 0.77113(15) 0.0300(5) Uani 1 1 d U
H33A H -0.3946 0.2129 0.7159 0.045 Uiso 1 1 calc R
H33B H -0.4311 0.1781 0.8174 0.045 Uiso 1 1 calc R
H33C H -0.4026 0.0910 0.7688 0.045 Uiso 1 1 calc R
C34 C -0.0700(3) -0.00428(17) 0.89310(13) 0.0295(5) Uani 1 1 d U
H34A H -0.0984 -0.0664 0.8851 0.044 Uiso 1 1 calc R
H34B H -0.1403 0.0136 0.9407 0.044 Uiso 1 1 calc R
H34C H 0.0569 -0.0228 0.9066 0.044 Uiso 1 1 calc R
C35 C -0.0483(3) 0.23226(17) 0.79966(14) 0.0254(5) Uani 1 1 d U
C36 C 0.1494(3) 0.1960(2) 0.82376(17) 0.0415(7) Uani 1 1 d U
H36A H 0.2187 0.1666 0.7810 0.062 Uiso 1 1 calc R
H36B H 0.1681 0.1398 0.8808 0.062 Uiso 1 1 calc R
H36C H 0.1881 0.2583 0.8250 0.062 Uiso 1 1 calc R
C37 C -0.1541(3) 0.27518(14) 0.86870(12) 0.0463(7) Uani 1 1 d U
H37A H -0.1380 0.2165 0.9244 0.070 Uiso 1 1 calc R
H37B H -0.2805 0.3017 0.8529 0.070 Uiso 1 1 calc R
H37C H -0.1114 0.3348 0.8729 0.070 Uiso 1 1 calc R
C38 C -0.0764(3) 0.32503(14) 0.71238(12) 0.0395(6) Uani 1 1 d RU
H38A H -0.0396 0.3863 0.7173 0.059 Uiso 1 1 calc R
H38B H -0.2024 0.3486 0.6960 0.059 Uiso 1 1 calc R
H38C H -0.0051 0.2993 0.6683 0.059 Uiso 1 1 calc R

loop_
_atom_site_aniso_label
_atom_site_aniso_U_11
_atom_site_aniso_U_22
_atom_site_aniso_U_33
_atom_site_aniso_U_23
_atom_site_aniso_U_13
_atom_site_aniso_U_12
Si1 0.0263(4) 0.0260(4) 0.0152(3) -0.0055(3) 0.0060(3) -0.0072(3)
Si2 0.0224(3) 0.0246(3) 0.0153(3) -0.0076(3) 0.0032(2) -0.0044(3)
C1 0.0231(12) 0.0229(11) 0.0176(11) -0.0088(9) 0.0035(9) -0.0110(9)
C2 0.0203(11) 0.0226(11) 0.0165(11) -0.0082(9) 0.0028(9) -0.0103(9)
C3 0.0237(12) 0.0282(12) 0.0157(11) -0.0099(9) 0.0037(9) -0.0104(10)
C4 0.0232(12) 0.0221(11) 0.0218(12) -0.0097(9) 0.0007(9) -0.0103(9)
C5 0.0276(13) 0.0277(12) 0.0269(13) -0.0131(10) 0.0047(10) -0.0104(10)
C6 0.0285(13) 0.0217(12) 0.0390(15) -0.0146(11) -0.0011(11) -0.0029(10)
C7 0.0337(14) 0.0209(12) 0.0307(14) -0.0062(10) -0.0051(10) -0.0076(10)
C8 0.0265(12) 0.0261(12) 0.0234(12) -0.0079(10) -0.0024(9) -0.0082(10)
C9 0.0228(12) 0.0204(11) 0.0192(12) -0.0049(9) -0.0010(9) -0.0103(9)
C10 0.0225(11) 0.0236(11) 0.0138(11) -0.0064(9) 0.0006(9) -0.0087(9)
C11 0.0202(11) 0.0220(11) 0.0168(11) -0.0076(9) 0.0028(9) -0.0103(9)
C12 0.0195(11) 0.0218(11) 0.0155(11) -0.0059(9) 0.0025(8) -0.0088(9)
C13 0.0206(11) 0.0238(11) 0.0137(11) -0.0078(9) 0.0027(8) -0.0095(9)
C14 0.0214(11) 0.0262(12) 0.0176(11) -0.0092(9) 0.0029(9) -0.0079(9)
C15 0.0216(12) 0.0248(11) 0.0178(11) -0.0065(9) 0.0035(9) -0.0104(9)
C16 0.0263(12) 0.0267(12) 0.0236(12) -0.0089(10) 0.0038(10) -0.0075(10)
C17 0.0281(13) 0.0232(12) 0.0328(14) -0.0106(10) 0.0025(10) -0.0046(10)
C18 0.0292(13) 0.0238(12) 0.0281(13) 0.0000(10) -0.0008(10) -0.0052(10)
C19 0.0293(13) 0.0304(13) 0.0186(12) -0.0046(10) 0.0040(9) -0.0073(10)
C20 0.0217(12) 0.0209(11) 0.0203(12) -0.0038(9) -0.0001(9) -0.0070(9)
C21 0.0254(12) 0.0270(12) 0.0157(11) -0.0047(9) 0.0034(9) -0.0102(10)
C22 0.0207(11) 0.0219(11) 0.0150(11) -0.0081(9) 0.0036(8) -0.0087(9)
C23 0.0237(12) 0.0191(11) 0.0189(12) -0.0073(9) 0.0015(9) -0.0047(9)
C24 0.0243(12) 0.0207(11) 0.0226(12) -0.0068(9) 0.0021(9) -0.0041(9)
C25 0.0302(13) 0.0463(15) 0.0276(14) -0.0141(12) 0.0079(10) -0.0105(11)
C26 0.0364(14) 0.0365(14) 0.0248(13) -0.0133(11) 0.0105(11) -0.0093(11)
C27 0.0317(13) 0.0247(12) 0.0211(12) -0.0035(10) -0.0002(10) -0.0066(10)
C28 0.0628(19) 0.0404(15) 0.0229(14) 0.0040(11) 0.0050(12) -0.0114(14)
C29 0.0376(15) 0.0367(14) 0.0355(15) -0.0090(12) -0.0080(11) -0.0048(12)
C30 0.0411(15) 0.0256(12) 0.0356(15) -0.0079(11) 0.0007(11) -0.0067(11)
C31 0.0230(11) 0.0202(11) 0.0168(12) -0.0029(9) 0.0006(9) -0.0070(9)
C32 0.0247(12) 0.0211(11) 0.0180(12) -0.0039(9) 0.0009(9) -0.0048(9)
C33 0.0294(13) 0.0326(13) 0.0291(14) -0.0130(11) 0.0005(10) -0.0064(11)
C34 0.0355(14) 0.0331(13) 0.0185(12) -0.0094(10) 0.0054(10) -0.0072(11)
C35 0.0245(12) 0.0268(12) 0.0257(13) -0.0118(10) 0.0024(10) -0.0046(10)
C36 0.0330(14) 0.0415(15) 0.0530(18) -0.0149(13) -0.0046(12) -0.0139(12)
C37 0.0491(17) 0.0554(17) 0.0520(18) -0.0386(15) 0.0134(13) -0.0189(14)
C38 0.0471(16) 0.0274(13) 0.0424(16) -0.0068(12) -0.0030(12) -0.0121(12)

loop_
_atom_type_symbol
_atom_type_description
_atom_type_scat_dispersion_real
_atom_type_scat_dispersion_imag
_atom_type_scat_source
C C .0033 .0016 'International Tables Vol C Tables 4.2.6.8 and 6.1.1.4'
H H .0000 .0000 'International Tables Vol C Tables 4.2.6.8 and 6.1.1.4'
Si Si .0817 .0704 'International Tables Vol C Tables 4.2.6.8 and 6.1.1.4'

loop_
_geom_angle_atom_site_label_1
_geom_angle_atom_site_label_2
_geom_angle_atom_site_label_3
_geom_angle
C24 Si1 C25 108.71(10)
C24 Si1 C26 110.03(10)
C25 Si1 C26 109.46(11)
C24 Si1 C27 106.58(10)
C25 Si1 C27 110.91(11)
C26 Si1 C27 111.09(10)
C32 Si2 C34 110.22(10)
C32 Si2 C33 107.53(10)
C34 Si2 C33 109.08(11)
C32 Si2 C35 107.37(10)
C34 Si2 C35 111.45(10)
C33 Si2 C35 111.11(10)
C2 C1 C22 121.12(18)
C2 C1 C23 120.43(18)
C22 C1 C23 118.27(18)
C3 C2 C1 122.03(19)
C3 C2 C11 118.55(18)
C1 C2 C11 119.42(18)
C4 C3 C2 122.26(19)
C4 C3 H3 118.9
C2 C3 H3 118.9
C3 C4 C5 122.7(2)
C3 C4 C9 119.03(19)
C5 C4 C9 118.31(19)
C6 C5 C4 121.3(2)
C6 C5 H5 119.4
C4 C5 H5 119.4
C5 C6 C7 120.4(2)
C5 C6 H6 119.8
C7 C6 H6 119.8
C8 C7 C6 120.5(2)
C8 C7 H7 119.7
C6 C7 H7 119.7
C7 C8 C9 121.3(2)
C7 C8 H8 119.3
C9 C8 H8 119.3
C10 C9 C8 122.46(19)
C10 C9 C4 119.40(19)
C8 C9 C4 118.14(19)
C9 C10 C11 122.03(19)
C9 C10 H10 119.0
C11 C10 H10 119.0
C10 C11 C12 121.85(19)
C10 C11 C2 118.72(18)
C12 C11 C2 119.39(18)
C13 C12 C11 121.05(18)
C13 C12 C31 117.60(18)
C11 C12 C31 121.35(18)
C14 C13 C12 122.46(18)
C14 C13 C22 118.33(18)
C12 C13 C22 119.19(18)
C15 C14 C13 122.52(19)
C15 C14 H14 118.7
C13 C14 H14 118.7
C14 C15 C16 122.68(19)
C14 C15 C20 118.76(19)
C16 C15 C20 118.55(19)
C17 C16 C15 121.2(2)
C17 C16 H16 119.4
C15 C16 H16 119.4
C16 C17 C18 120.3(2)
C16 C17 H17 119.8
C18 C17 H17 119.8
C19 C18 C17 120.4(2)
C19 C18 H18 119.8
C17 C18 H18 119.8
C18 C19 C20 121.4(2)
C18 C19 H19 119.3
C20 C19 H19 119.3
C21 C20 C19 122.5(2)
C21 C20 C15 119.50(19)
C19 C20 C15 118.04(19)
C20 C21 C22 121.82(19)
C20 C21 H21 119.1
C22 C21 H21 119.1
C21 C22 C1 121.42(19)
C21 C22 C13 118.96(18)
C1 C22 C13 119.60(18)
C24 C23 C1 173.7(2)
C23 C24 Si1 169.75(18)
Si1 C25 H25A 109.5
Si1 C25 H25B 109.5
H25A C25 H25B 109.5
Si1 C25 H25C 109.5
H25A C25 H25C 109.5
H25B C25 H25C 109.5
Si1 C26 H26A 109.5
Si1 C26 H26B 109.5
H26A C26 H26B 109.5
Si1 C26 H26C 109.5
H26A C26 H26C 109.5
H26B C26 H26C 109.5
C29 C27 C28 108.99(19)
C29 C27 C30 108.95(19)
C28 C27 C30 108.73(19)
C29 C27 Si1 110.29(15)
C28 C27 Si1 109.48(16)
C30 C27 Si1 110.36(15)
C27 C28 H28A 109.5
C27 C28 H28B 109.5
H28A C28 H28B 109.5
C27 C28 H28C 109.5
H28A C28 H28C 109.5
H28B C28 H28C 109.5
C27 C29 H29A 109.5
C27 C29 H29B 109.5
H29A C29 H29B 109.5
C27 C29 H29C 109.5
H29A C29 H29C 109.5
H29B C29 H29C 109.5
C27 C30 H30A 109.5
C27 C30 H30B 109.5
H30A C30 H30B 109.5
C27 C30 H30C 109.5
H30A C30 H30C 109.5
H30B C30 H30C 109.5
C32 C31 C12 174.0(2)
C31 C32 Si2 168.77(19)
Si2 C33 H33A 109.5
Si2 C33 H33B 109.5
H33A C33 H33B 109.5
Si2 C33 H33C 109.5
H33A C33 H33C 109.5
H33B C33 H33C 109.5
Si2 C34 H34A 109.5
Si2 C34 H34B 109.5
H34A C34 H34B 109.5
Si2 C34 H34C 109.5
H34A C34 H34C 109.5
H34B C34 H34C 109.5
C36 C35 C37 108.47(19)
C36 C35 C38 108.68(18)
C37 C35 C38 108.84(16)
C36 C35 Si2 110.22(15)
C37 C35 Si2 110.28(15)
C38 C35 Si2 110.29(15)
C35 C36 H36A 109.5
C35 C36 H36B 109.5
H36A C36 H36B 109.5
C35 C36 H36C 109.5
H36A C36 H36C 109.5
H36B C36 H36C 109.5
C35 C37 H37A 109.5
C35 C37 H37B 109.5
H37A C37 H37B 109.5
C35 C37 H37C 109.5
H37A C37 H37C 109.5
H37B C37 H37C 109.5
C35 C38 H38A 109.5
C35 C38 H38B 109.5
H38A C38 H38B 109.5
C35 C38 H38C 109.5
H38A C38 H38C 109.5
H38B C38 H38C 109.5

loop_
_geom_bond_atom_site_label_1
_geom_bond_atom_site_label_2
_geom_bond_distance
Si1 C24 1.837(2)
Si1 C25 1.860(2)
Si1 C26 1.861(2)
Si1 C27 1.891(2)
Si2 C32 1.830(2)
Si2 C34 1.857(2)
Si2 C33 1.859(2)
Si2 C35 1.888(2)
C1 C2 1.415(3)
C1 C22 1.419(3)
C1 C23 1.436(3)
C2 C3 1.408(3)
C2 C11 1.443(3)
C3 C4 1.383(3)
C3 H3 0.9500
C4 C5 1.431(3)
C4 C9 1.441(3)
C5 C6 1.355(3)
C5 H5 0.9500
C6 C7 1.422(3)
C6 H6 0.9500
C7 C8 1.352(3)
C7 H7 0.9500
C8 C9 1.433(3)
C8 H8 0.9500
C9 C10 1.383(3)
C10 C11 1.407(3)
C10 H10 0.9500
C11 C12 1.424(3)
C12 C13 1.419(3)
C12 C31 1.435(3)
C13 C14 1.404(3)
C13 C22 1.443(3)
C14 C15 1.388(3)
C14 H14 0.9500
C15 C16 1.426(3)
C15 C20 1.440(3)
C16 C17 1.359(3)
C16 H16 0.9500
C17 C18 1.427(3)
C17 H17 0.9500
C18 C19 1.351(3)
C18 H18 0.9500
C19 C20 1.436(3)
C19 H19 0.9500
C20 C21 1.385(3)
C21 C22 1.406(3)
C21 H21 0.9500
C23 C24 1.212(3)
C25 H25A 0.9800
C25 H25B 0.9800
C25 H25C 0.9800
C26 H26A 0.9800
C26 H26B 0.9800
C26 H26C 0.9800
C27 C29 1.532(3)
C27 C28 1.533(3)
C27 C30 1.539(3)
C28 H28A 0.9800
C28 H28B 0.9800
C28 H28C 0.9800
C29 H29A 0.9800
C29 H29B 0.9800
C29 H29C 0.9800
C30 H30A 0.9800
C30 H30B 0.9800
C30 H30C 0.9800
C31 C32 1.214(3)
C33 H33A 0.9800
C33 H33B 0.9800
C33 H33C 0.9800
C34 H34A 0.9800
C34 H34B 0.9800
C34 H34C 0.9800
C35 C36 1.532(3)
C35 C37 1.533(3)
C35 C38 1.540(3)
C36 H36A 0.9800
C36 H36B 0.9800
C36 H36C 0.9800
C37 H37A 0.9800
C37 H37B 0.9800
C37 H37C 0.9800
C38 H38A 0.9800
C38 H38B 0.9800
C38 H38C 0.9800

loop_
_geom_torsion_atom_site_label_1
_geom_torsion_atom_site_label_2
_geom_torsion_atom_site_label_3
_geom_torsion_atom_site_label_4
_geom_torsion
C22 C1 C2 C3 177.95(18)
C23 C1 C2 C3 -7.0(3)
C22 C1 C2 C11 -2.4(3)
C23 C1 C2 C11 172.71(17)
C1 C2 C3 C4 -179.32(18)
C11 C2 C3 C4 1.0(3)
C2 C3 C4 C5 179.89(18)
C2 C3 C4 C9 -0.9(3)
C3 C4 C5 C6 179.47(19)
C9 C4 C5 C6 0.3(3)
C4 C5 C6 C7 -0.3(3)
C5 C6 C7 C8 0.4(3)
C6 C7 C8 C9 -0.6(3)
C7 C8 C9 C10 -179.14(19)
C7 C8 C9 C4 0.6(3)
C3 C4 C9 C10 0.1(3)
C5 C4 C9 C10 179.31(18)
C3 C4 C9 C8 -179.66(17)
C5 C4 C9 C8 -0.5(3)
C8 C9 C10 C11 -179.59(18)
C4 C9 C10 C11 0.7(3)
C9 C10 C11 C12 -178.43(18)
C9 C10 C11 C2 -0.6(3)
C3 C2 C11 C10 -0.2(3)
C1 C2 C11 C10 -179.92(17)
C3 C2 C11 C12 177.66(17)
C1 C2 C11 C12 -2.0(3)
C10 C11 C12 C13 -178.27(18)
C2 C11 C12 C13 3.9(3)
C10 C11 C12 C31 2.5(3)
C2 C11 C12 C31 -175.29(17)
C11 C12 C13 C14 -179.57(18)
C31 C12 C13 C14 -0.4(3)
C11 C12 C13 C22 -1.4(3)
C31 C12 C13 C22 177.85(17)
C12 C13 C14 C15 178.85(18)
C22 C13 C14 C15 0.6(3)
C13 C14 C15 C16 -177.51(19)
C13 C14 C15 C20 2.3(3)
C14 C15 C16 C17 -178.78(19)
C20 C15 C16 C17 1.4(3)
C15 C16 C17 C18 0.8(3)
C16 C17 C18 C19 -1.7(3)
C17 C18 C19 C20 0.2(3)
C18 C19 C20 C21 -177.7(2)
C18 C19 C20 C15 1.9(3)
C14 C15 C20 C21 -2.9(3)
C16 C15 C20 C21 176.91(19)
C14 C15 C20 C19 177.44(18)
C16 C15 C20 C19 -2.7(3)
C19 C20 C21 C22 -179.85(18)
C15 C20 C21 C22 0.6(3)
C20 C21 C22 C1 -175.80(19)
C20 C21 C22 C13 2.4(3)
C2 C1 C22 C21 -176.85(18)
C23 C1 C22 C21 7.9(3)
C2 C1 C22 C13 4.9(3)
C23 C1 C22 C13 -170.28(17)
C14 C13 C22 C21 -3.0(3)
C12 C13 C22 C21 178.70(17)
C14 C13 C22 C1 175.26(18)
C12 C13 C22 C1 -3.0(3)
C2 C1 C23 C24 -124(2)
C22 C1 C23 C24 51(2)
C1 C23 C24 Si1 -4(3)
C25 Si1 C24 C23 62.8(11)
C26 Si1 C24 C23 -177.3(11)
C27 Si1 C24 C23 -56.8(11)
C24 Si1 C27 C29 -57.55(18)
C25 Si1 C27 C29 -175.72(15)
C26 Si1 C27 C29 62.30(18)
C24 Si1 C27 C28 -177.48(16)
C25 Si1 C27 C28 64.35(19)
C26 Si1 C27 C28 -57.62(19)
C24 Si1 C27 C30 62.88(18)
C25 Si1 C27 C30 -55.29(18)
C26 Si1 C27 C30 -177.26(15)
C13 C12 C31 C32 -7(2)
C11 C12 C31 C32 172(2)
C12 C31 C32 Si2 8(3)
C34 Si2 C32 C31 171.8(10)
C33 Si2 C32 C31 53.1(10)
C35 Si2 C32 C31 -66.6(10)
C32 Si2 C35 C36 -66.73(18)
C34 Si2 C35 C36 54.06(18)
C33 Si2 C35 C36 175.95(15)
C32 Si2 C35 C37 173.52(14)
C34 Si2 C35 C37 -65.68(17)
C33 Si2 C35 C37 56.20(17)
C32 Si2 C35 C38 53.28(16)
C34 Si2 C35 C38 174.07(13)
C33 Si2 C35 C38 -64.05(16)

loop_
_cod_related_entry_id
_cod_related_entry_database
_cod_related_entry_code
1 ChemSpider 21157569
